data_4315927
loop_
_publ_author_name
'Cristina Femoni'
'Maria Carmela Iapalucci'
'Giuliano Longoni'
'Tatiana Lovato'
'Stefano Stagni'
'Stefano Zacchini'

_publ_section_title
;
 Self-Assembly of [Pt3n(CO)6n]2- (n= 4-8) Carbonyl Clusters: from
 Molecules to Conducting Molecular Metal Wires
;
_journal_name_full 'Inorganic Chemistry'
_journal_page_first 5992
_journal_page_last 6004
_journal_paper_doi 10.1021/ic100547j
_journal_volume 49
_journal_year 2010
_chemical_formula_sum 'C69 H42 N6 O33 Pt15 Ru'
_chemical_formula_weight 4510.51
_chemical_name_systematic
; 
 ? 
;
_space_group_IT_number 173
_symmetry_cell_setting hexagonal
_symmetry_space_group_name_Hall 'P 6c'
_symmetry_space_group_name_H-M 'P 63'
_atom_sites_solution_hydrogens geom
_atom_sites_solution_primary direct
_atom_sites_solution_secondary difmap
_audit_creation_method SHELXL-97
_cell_angle_alpha 90.00
_cell_angle_beta 90.00
_cell_angle_gamma 120.00
_cell_formula_units_Z 2
_cell_length_a 18.0804(9)
_cell_length_b 18.0804(9)
_cell_length_c 16.0241(11)
_cell_measurement_reflns_used 2521
_cell_measurement_temperature 566(2)
_cell_measurement_theta_max 20.915
_cell_measurement_theta_min 2.2525
_cell_volume 4536.5(4)
_computing_structure_refinement 'SHELXL-97 (Sheldrick, 1997)'
_computing_structure_solution 'SHELXS-97 (Sheldrick, 1990)'
_diffrn_ambient_temperature 566(2)
_diffrn_measured_fraction_theta_full 1.000
_diffrn_measured_fraction_theta_max 1.000
_diffrn_measurement_device_type 'CCD area detector'
_diffrn_measurement_method 'phi and omega scans'
_diffrn_radiation_monochromator graphite
_diffrn_radiation_source 'fine-focus sealed tube'
_diffrn_radiation_type MoK\a
_diffrn_radiation_wavelength 0.71073
_diffrn_reflns_av_R_equivalents 0.1198
_diffrn_reflns_av_sigmaI/netI 0.0875
_diffrn_reflns_limit_h_max 21
_diffrn_reflns_limit_h_min -21
_diffrn_reflns_limit_k_max 21
_diffrn_reflns_limit_k_min -21
_diffrn_reflns_limit_l_max 19
_diffrn_reflns_limit_l_min -19
_diffrn_reflns_number 33021
_diffrn_reflns_theta_full 25.03
_diffrn_reflns_theta_max 25.03
_diffrn_reflns_theta_min 1.30
_exptl_absorpt_coefficient_mu 23.262
_exptl_absorpt_correction_T_max 0.1840
_exptl_absorpt_correction_T_min 0.1184
_exptl_absorpt_correction_type empirical
_exptl_crystal_colour dark-orange
_exptl_crystal_density_diffrn 3.302
_exptl_crystal_density_method 'not measured'
_exptl_crystal_description needle
_exptl_crystal_F_000 3952
_exptl_crystal_size_max 0.16
_exptl_crystal_size_mid 0.12
_exptl_crystal_size_min 0.11
_refine_diff_density_max 1.105
_refine_diff_density_min -1.491
_refine_diff_density_rms 0.210
_refine_ls_abs_structure_details 'Flack H D (1983), Acta Cryst. A39, 876-881'
_refine_ls_abs_structure_Flack 0.09(2)
_refine_ls_extinction_method none
_refine_ls_goodness_of_fit_ref 1.002
_refine_ls_hydrogen_treatment constr
_refine_ls_matrix_type full
_refine_ls_number_parameters 374
_refine_ls_number_reflns 5346
_refine_ls_number_restraints 191
_refine_ls_restrained_S_all 1.011
_refine_ls_R_factor_all 0.1233
_refine_ls_R_factor_gt 0.0508
_refine_ls_shift/su_max 0.001
_refine_ls_shift/su_mean 0.000
_refine_ls_structure_factor_coef Fsqd
_refine_ls_weighting_details 'calc w=1/[\s^2^(Fo^2^)+(0.0204P)^2^+31.6401P] where P=(Fo^2^+2Fc^2^)/3'
_refine_ls_weighting_scheme calc
_refine_ls_wR_factor_gt 0.0795
_refine_ls_wR_factor_ref 0.0994
_reflns_number_gt 3009
_reflns_number_total 5346
_reflns_threshold_expression >2sigma(I)
_cod_data_source_file ic100547j_si_001_3.cif
_cod_data_source_block p63
_cod_database_code 4315927

loop_
_symmetry_equiv_pos_as_xyz
'x, y, z'
'-y, x-y, z'
'-x+y, -x, z'
'-x, -y, z+1/2'
'y, -x+y, z+1/2'
'x-y, x, z+1/2'

loop_
_atom_site_label
_atom_site_type_symbol
_atom_site_fract_x
_atom_site_fract_y
_atom_site_fract_z
_atom_site_U_iso_or_equiv
_atom_site_adp_type
_atom_site_occupancy
_atom_site_symmetry_multiplicity
_atom_site_calc_flag
_atom_site_refinement_flags
_atom_site_disorder_assembly
_atom_site_disorder_group
Pt1 Pt 0.75974(10) 0.35295(13) 0.27559(12) 0.0892(4) Uani 1 1 d U . .
Pt2 Pt 0.76456(8) 0.38884(8) 0.49317(6) 0.0716(4) Uani 1 1 d U . .
Pt3 Pt 0.76429(9) 0.37629(10) 0.68643(6) 0.0589(3) Uani 1 1 d U . .
Pt4 Pt 0.75191(11) 0.33439(14) 0.87431(7) 0.0772(5) Uani 1 1 d U . .
Pt5 Pt 0.74056(7) 0.31477(7) 1.06693(6) 0.0689(3) Uani 1 1 d U . .
C1 C 0.778(2) 0.473(2) 0.280(2) 0.086(8) Uani 1 1 d U . .
C2 C 0.869(2) 0.378(2) 0.283(2) 0.110(11) Uani 1 1 d U . .
C3 C 0.8767(19) 0.458(2) 0.483(2) 0.105(9) Uani 1 1 d U . .
C4 C 0.7308(16) 0.4831(18) 0.4807(18) 0.075(6) Uani 1 1 d U . .
C5 C 0.886(2) 0.432(2) 0.6859(18) 0.086(9) Uani 1 1 d U . .
C6 C 0.730(2) 0.252(2) 0.6826(17) 0.074(7) Uani 1 1 d U . .
C7 C 0.853(2) 0.3419(19) 0.8731(17) 0.072(2) Uani 1 1 d U . .
C8 C 0.6673(19) 0.203(2) 0.8743(18) 0.073(3) Uani 1 1 d U . .
C9 C 0.8302(15) 0.2939(14) 1.0766(19) 0.076(4) Uani 1 1 d U . .
C10 C 0.6371(15) 0.1983(17) 1.075(2) 0.086(3) Uani 1 1 d U . .
O1 O 0.8308(13) 0.5438(13) 0.2827(15) 0.098(7) Uani 1 1 d U . .
O2 O 0.9367(13) 0.3833(13) 0.2959(12) 0.094(4) Uani 1 1 d U . .
O3 O 0.9531(12) 0.5025(12) 0.4793(13) 0.099(4) Uani 1 1 d U . .
O4 O 0.7652(14) 0.5569(12) 0.4691(15) 0.118(7) Uani 1 1 d U . .
O5 O 0.9540(13) 0.4643(14) 0.6866(13) 0.111(7) Uani 1 1 d U . .
O6 O 0.7665(16) 0.2096(15) 0.6759(13) 0.099(7) Uani 1 1 d U . .
O7 O 0.9185(15) 0.3321(15) 0.8682(14) 0.112(5) Uani 1 1 d U . .
O8 O 0.6752(17) 0.1402(16) 0.8743(15) 0.118(8) Uani 1 1 d U . .
O9 O 0.8864(11) 0.2795(12) 1.0857(17) 0.114(5) Uani 1 1 d U . .
O10 O 0.6225(11) 0.1233(12) 1.0815(16) 0.110(4) Uani 1 1 d U . .
Ru1 Ru 0.0000 1.0000 0.3315(2) 0.0496(7) Uani 1 3 d S . .
N1 N -0.0149(14) 0.8945(15) 0.3943(11) 0.059(6) Uani 1 1 d . . .
C11 C 0.0376(15) 0.8973(16) 0.4553(15) 0.073(4) Uani 1 1 d U . .
H11 H 0.0802 0.9497 0.4755 0.088 Uiso 1 1 calc R . .
C12 C 0.0279(14) 0.8201(15) 0.4888(17) 0.074(4) Uani 1 1 d U . .
H12 H 0.0628 0.8215 0.5322 0.088 Uiso 1 1 calc R . .
C13 C -0.0323(15) 0.7454(17) 0.4571(17) 0.074(4) Uani 1 1 d U . .
H13 H -0.0386 0.6941 0.4765 0.088 Uiso 1 1 calc R . .
C14 C -0.0816(17) 0.7465(18) 0.3984(15) 0.071(4) Uani 1 1 d U . .
H14 H -0.1235 0.6942 0.3773 0.085 Uiso 1 1 calc R . .
C15 C -0.0766(18) 0.8178(18) 0.3661(17) 0.069(4) Uani 1 1 d U . .
N2 N 0.0990(14) 0.9959(13) 0.2699(13) 0.058(6) Uani 1 1 d . . .
C16 C 0.1772(19) 1.0475(18) 0.2997(18) 0.081(5) Uani 1 1 d U . .
C17 C 0.2449(18) 1.0402(17) 0.2711(17) 0.082(4) Uani 1 1 d U . .
H17 H 0.2991 1.0789 0.2910 0.098 Uiso 1 1 calc R . .
C18 C 0.2383(19) 0.9820(17) 0.2172(16) 0.082(4) Uani 1 1 d U . .
H18 H 0.2855 0.9770 0.2033 0.098 Uiso 1 1 calc R . .
C19 C 0.1544(18) 0.9255(18) 0.1799(17) 0.082(4) Uani 1 1 d U . .
H19 H 0.1460 0.8852 0.1393 0.098 Uiso 1 1 calc R . .
C20 C 0.0858(19) 0.9371(18) 0.2111(16) 0.081(5) Uani 1 1 d U . .
H20 H 0.0310 0.9030 0.1901 0.097 Uiso 1 1 calc R . .
C21 C 0.992(3) 0.691(3) 0.165(2) 0.149(8) Uani 1 1 d U . .
H21A H 0.9837 0.7213 0.2095 0.223 Uiso 1 1 calc R . .
H21B H 1.0471 0.6956 0.1704 0.223 Uiso 1 1 calc R . .
H21C H 0.9483 0.6322 0.1662 0.223 Uiso 1 1 calc R . .
C22 C 0.988(2) 0.728(2) 0.086(4) 0.148(8) Uani 1 1 d U . .
C23 C 0.995(2) 0.700(2) 0.010(2) 0.150(8) Uani 1 1 d U . .
H23A H 0.9860 0.7322 -0.0326 0.225 Uiso 1 1 calc R . .
H23B H 0.9523 0.6404 0.0042 0.225 Uiso 1 1 calc R . .
H23C H 1.0505 0.7062 0.0033 0.225 Uiso 1 1 calc R . .
O21 O 0.9769(15) 0.7869(16) 0.086(2) 0.168(9) Uani 1 1 d U . .

loop_
_atom_site_aniso_label
_atom_site_aniso_U_11
_atom_site_aniso_U_22
_atom_site_aniso_U_33
_atom_site_aniso_U_23
_atom_site_aniso_U_13
_atom_site_aniso_U_12
Pt1 0.0689(10) 0.0778(10) 0.1215(10) 0.0106(7) 0.0079(9) 0.0372(10)
Pt2 0.0729(8) 0.0828(10) 0.0529(7) 0.0001(6) 0.0022(6) 0.0343(7)
Pt3 0.0581(8) 0.0678(9) 0.0492(6) -0.0037(5) -0.0009(6) 0.0301(7)
Pt4 0.0854(11) 0.1086(13) 0.0440(6) -0.0069(6) -0.0066(6) 0.0533(10)
Pt5 0.0735(8) 0.0942(9) 0.0520(6) -0.0021(7) -0.0009(6) 0.0516(7)
C1 0.10(2) 0.063(6) 0.074(17) 0.018(18) 0.016(18) 0.022(10)
C2 0.072(10) 0.14(3) 0.11(2) -0.04(2) -0.015(17) 0.049(19)
C3 0.083(5) 0.12(2) 0.098(18) 0.010(18) 0.055(18) 0.042(10)
C4 0.087(18) 0.067(10) 0.056(13) 0.009(14) 0.002(16) 0.028(11)
C5 0.057(3) 0.116(19) 0.064(6) -0.007(14) -0.004(3) 0.027(13)
C6 0.10(2) 0.073(6) 0.053(3) -0.003(5) 0.009(15) 0.047(12)
C7 0.078(3) 0.079(6) 0.055(3) 0.005(4) 0.001(3) 0.038(3)
C8 0.075(5) 0.094(3) 0.054(3) 0.005(2) -0.005(5) 0.045(3)
C9 0.082(4) 0.083(7) 0.075(6) 0.008(5) -0.009(4) 0.050(4)
C10 0.084(4) 0.093(3) 0.077(5) 0.004(4) 0.007(5) 0.041(3)
O1 0.088(17) 0.069(4) 0.104(14) 0.022(13) 0.026(13) 0.014(12)
O2 0.084(4) 0.099(7) 0.107(7) -0.001(5) -0.004(5) 0.053(5)
O3 0.081(3) 0.100(6) 0.100(6) 0.000(5) 0.003(5) 0.035(4)
O4 0.15(2) 0.064(10) 0.114(17) 0.001(14) 0.017(18) 0.038(12)
O5 0.058(3) 0.091(17) 0.17(2) -0.026(14) 0.001(13) 0.026(12)
O6 0.121(19) 0.089(13) 0.108(16) 0.008(12) -0.003(13) 0.068(15)
O7 0.104(5) 0.124(8) 0.128(8) -0.001(5) -0.001(5) 0.071(5)
O8 0.17(3) 0.118(5) 0.091(14) -0.035(14) -0.031(15) 0.095(12)
O9 0.103(6) 0.132(7) 0.136(8) 0.000(5) -0.009(5) 0.081(5)
O10 0.120(6) 0.098(3) 0.111(6) 0.001(5) 0.001(5) 0.053(3)
Ru1 0.0460(11) 0.0460(11) 0.0569(19) 0.000 0.000 0.0230(5)
N1 0.056(15) 0.084(19) 0.053(13) -0.023(11) -0.005(10) 0.047(15)
C11 0.070(9) 0.075(9) 0.084(10) -0.009(8) -0.017(7) 0.043(8)
C12 0.071(9) 0.075(9) 0.083(9) -0.009(7) -0.016(7) 0.043(8)
C13 0.071(9) 0.075(9) 0.084(9) -0.010(7) -0.015(7) 0.043(8)
C14 0.069(9) 0.074(9) 0.083(9) -0.010(7) -0.015(7) 0.045(8)
C15 0.068(9) 0.073(9) 0.082(10) -0.010(8) -0.015(7) 0.046(8)
N2 0.063(16) 0.055(15) 0.069(14) 0.014(12) 0.025(11) 0.040(13)
C16 0.082(10) 0.072(10) 0.093(10) 0.003(8) 0.021(9) 0.042(9)
C17 0.083(10) 0.073(10) 0.093(10) 0.002(7) 0.021(8) 0.041(8)
C18 0.083(10) 0.073(10) 0.092(10) 0.003(7) 0.021(8) 0.041(8)
C19 0.083(10) 0.073(10) 0.091(10) 0.004(8) 0.020(8) 0.040(8)
C20 0.082(10) 0.072(10) 0.089(10) 0.004(8) 0.020(8) 0.039(9)
C21 0.149(9) 0.147(9) 0.149(9) 0.001(4) -0.002(4) 0.074(5)
C22 0.149(8) 0.146(9) 0.148(9) 0.001(4) -0.001(4) 0.074(5)
C23 0.151(9) 0.148(9) 0.149(9) 0.001(4) 0.002(4) 0.073(5)
O21 0.172(10) 0.167(10) 0.170(10) -0.002(5) -0.003(5) 0.088(6)

loop_
_atom_type_symbol
_atom_type_description
_atom_type_scat_dispersion_real
_atom_type_scat_dispersion_imag
_atom_type_scat_source
C C 0.0033 0.0016 'International Tables Vol C Tables 4.2.6.8 and 6.1.1.4'
H H 0.0000 0.0000 'International Tables Vol C Tables 4.2.6.8 and 6.1.1.4'
N N 0.0061 0.0033 'International Tables Vol C Tables 4.2.6.8 and 6.1.1.4'
O O 0.0106 0.0060 'International Tables Vol C Tables 4.2.6.8 and 6.1.1.4'
Ru Ru -1.2594 0.8363 'International Tables Vol C Tables 4.2.6.8 and 6.1.1.4'
Pt Pt -1.7033 8.3905 'International Tables Vol C Tables 4.2.6.8 and 6.1.1.4'

loop_
_geom_angle_atom_site_label_1
_geom_angle_atom_site_label_2
_geom_angle_atom_site_label_3
_geom_angle
_geom_angle_site_symmetry_1
_geom_angle_site_symmetry_3
_geom_angle_publ_flag
C2 Pt1 C1 99.3(15) . . ?
C2 Pt1 C1 101.8(15) . 3_665 ?
C1 Pt1 C1 158.2(11) . 3_665 ?
C2 Pt1 Pt1 150.7(12) . 3_665 ?
C1 Pt1 Pt1 109.7(9) . 3_665 ?
C1 Pt1 Pt1 49.0(9) 3_665 3_665 ?
C2 Pt1 Pt1 148.9(12) . 2_655 ?
C1 Pt1 Pt1 49.7(9) . 2_655 ?
C1 Pt1 Pt1 108.9(9) 3_665 2_655 ?
Pt1 Pt1 Pt1 60.0 3_665 2_655 ?
C3 Pt2 C4 102.4(12) . 3_665 ?
C3 Pt2 C4 96.4(12) . . ?
C4 Pt2 C4 157.1(13) 3_665 . ?
C3 Pt2 Pt2 152.8(10) . 3_665 ?
C4 Pt2 Pt2 50.5(8) 3_665 3_665 ?
C4 Pt2 Pt2 109.6(7) . 3_665 ?
C3 Pt2 Pt2 146.3(10) . 2_655 ?
C4 Pt2 Pt2 110.2(8) 3_665 2_655 ?
C4 Pt2 Pt2 49.9(7) . 2_655 ?
Pt2 Pt2 Pt2 60.0 3_665 2_655 ?
C3 Pt2 Pt3 96.1(11) . . ?
C4 Pt2 Pt3 91.4(8) 3_665 . ?
C4 Pt2 Pt3 99.5(8) . . ?
Pt2 Pt2 Pt3 87.59(4) 3_665 . ?
Pt2 Pt2 Pt3 91.72(4) 2_655 . ?
C5 Pt3 C6 100.5(15) . 2_655 ?
C5 Pt3 C6 102.4(15) . . ?
C6 Pt3 C6 156.8(13) 2_655 . ?
C5 Pt3 Pt3 150.9(11) . 3_665 ?
C6 Pt3 Pt3 108.6(9) 2_655 3_665 ?
C6 Pt3 Pt3 48.5(9) . 3_665 ?
C5 Pt3 Pt3 149.1(11) . 2_655 ?
C6 Pt3 Pt3 48.6(9) 2_655 2_655 ?
C6 Pt3 Pt3 108.5(9) . 2_655 ?
Pt3 Pt3 Pt3 60.0 3_665 2_655 ?
C5 Pt3 Pt4 93.2(9) . . ?
C6 Pt3 Pt4 103.3(8) 2_655 . ?
C6 Pt3 Pt4 79.1(8) . . ?
Pt3 Pt3 Pt4 81.47(4) 3_665 . ?
Pt3 Pt3 Pt4 93.71(4) 2_655 . ?
C5 Pt3 Pt2 89.9(9) . . ?
C6 Pt3 Pt2 84.1(8) 2_655 . ?
C6 Pt3 Pt2 92.3(8) . . ?
Pt3 Pt3 Pt2 91.89(4) 3_665 . ?
Pt3 Pt3 Pt2 87.75(4) 2_655 . ?
Pt4 Pt3 Pt2 171.30(6) . . ?
C7 Pt4 C8 96.2(13) . 2_655 ?
C7 Pt4 C8 103.3(13) . . ?
C8 Pt4 C8 160.4(12) 2_655 . ?
C7 Pt4 Pt4 153.2(10) . 3_665 ?
C8 Pt4 Pt4 110.6(9) 2_655 3_665 ?
C8 Pt4 Pt4 49.9(8) . 3_665 ?
C7 Pt4 Pt4 146.8(10) . 2_655 ?
C8 Pt4 Pt4 50.6(9) 2_655 2_655 ?
C8 Pt4 Pt4 109.9(8) . 2_655 ?
Pt4 Pt4 Pt4 60.0 3_665 2_655 ?
C7 Pt4 Pt3 91.4(9) . . ?
C8 Pt4 Pt3 77.4(8) 2_655 . ?
C8 Pt4 Pt3 101.6(8) . . ?
Pt4 Pt4 Pt3 93.73(4) 3_665 . ?
Pt4 Pt4 Pt3 81.49(4) 2_655 . ?
C7 Pt4 Pt5 91.5(9) . . ?
C8 Pt4 Pt5 95.5(8) 2_655 . ?
C8 Pt4 Pt5 84.3(8) . . ?
Pt4 Pt4 Pt5 86.67(4) 3_665 . ?
Pt4 Pt4 Pt5 92.34(4) 2_655 . ?
Pt3 Pt4 Pt5 172.57(8) . . ?
C9 Pt5 C10 100.3(10) . 2_655 ?
C9 Pt5 C10 103.5(10) . . ?
C10 Pt5 C10 154.3(12) 2_655 . ?
C9 Pt5 Pt5 150.3(7) . 3_665 ?
C10 Pt5 Pt5 108.5(7) 2_655 3_665 ?
C10 Pt5 Pt5 46.9(8) . 3_665 ?
C9 Pt5 Pt5 149.0(7) . 2_655 ?
C10 Pt5 Pt5 48.7(7) 2_655 2_655 ?
C10 Pt5 Pt5 106.7(8) . 2_655 ?
Pt5 Pt5 Pt5 60.0 3_665 2_655 ?
C9 Pt5 Pt4 95.3(10) . . ?
C10 Pt5 Pt4 88.0(10) 2_655 . ?
C10 Pt5 Pt4 99.0(10) . . ?
Pt5 Pt5 Pt4 92.34(4) 3_665 . ?
Pt5 Pt5 Pt4 86.67(5) 2_655 . ?
O1 C1 Pt1 142(3) . . ?
O1 C1 Pt1 136(3) . 2_655 ?
Pt1 C1 Pt1 81.3(11) . 2_655 ?
O2 C2 Pt1 170(4) . . ?
O3 C3 Pt2 176(3) . . ?
O4 C4 Pt2 143(2) . 2_655 ?
O4 C4 Pt2 138(2) . . ?
Pt2 C4 Pt2 79.6(10) 2_655 . ?
O5 C5 Pt3 178(3) . . ?
O6 C6 Pt3 140(3) . 3_665 ?
O6 C6 Pt3 137(3) . . ?
Pt3 C6 Pt3 82.9(12) 3_665 . ?
O7 C7 Pt4 169(3) . . ?
O8 C8 Pt4 146(3) . 3_665 ?
O8 C8 Pt4 135(3) . . ?
Pt4 C8 Pt4 79.6(12) 3_665 . ?
O9 C9 Pt5 178(3) . . ?
O10 C10 Pt5 139(2) . 3_665 ?
O10 C10 Pt5 136(2) . . ?
Pt5 C10 Pt5 84.4(11) 3_665 . ?
N1 Ru1 N1 98.0(7) 2_675 3_465 ?
N1 Ru1 N1 98.0(7) 2_675 . ?
N1 Ru1 N1 98.0(7) 3_465 . ?
N1 Ru1 N2 175.1(10) 2_675 3_465 ?
N1 Ru1 N2 85.1(8) 3_465 3_465 ?
N1 Ru1 N2 77.8(9) . 3_465 ?
N1 Ru1 N2 77.8(9) 2_675 . ?
N1 Ru1 N2 175.1(10) 3_465 . ?
N1 Ru1 N2 85.1(8) . . ?
N2 Ru1 N2 99.3(8) 3_465 . ?
N1 Ru1 N2 85.1(8) 2_675 2_675 ?
N1 Ru1 N2 77.8(9) 3_465 2_675 ?
N1 Ru1 N2 175.1(10) . 2_675 ?
N2 Ru1 N2 99.3(8) 3_465 2_675 ?
N2 Ru1 N2 99.3(8) . 2_675 ?
C11 N1 C15 119(2) . . ?
C11 N1 Ru1 123.9(19) . . ?
C15 N1 Ru1 116.5(17) . . ?
N1 C11 C12 120(2) . . ?
N1 C11 H11 120.1 . . ?
C12 C11 H11 120.1 . . ?
C13 C12 C11 119(3) . . ?
C13 C12 H12 120.5 . . ?
C11 C12 H12 120.5 . . ?
C14 C13 C12 118(3) . . ?
C14 C13 H13 120.8 . . ?
C12 C13 H13 120.8 . . ?
C13 C14 C15 125(3) . . ?
C13 C14 H14 117.6 . . ?
C15 C14 H14 117.6 . . ?
C14 C15 N1 119(2) . . ?
C14 C15 C16 127(3) . 3_465 ?
N1 C15 C16 114(2) . 3_465 ?
C16 N2 C20 121(2) . . ?
C16 N2 Ru1 115.8(17) . . ?
C20 N2 Ru1 123.0(19) . . ?
N2 C16 C17 120(3) . . ?
N2 C16 C15 115(3) . 2_675 ?
C17 C16 C15 125(3) . 2_675 ?
C18 C17 C16 124(3) . . ?
C18 C17 H17 117.8 . . ?
C16 C17 H17 117.8 . . ?
C17 C18 C19 118(3) . . ?
C17 C18 H18 120.9 . . ?
C19 C18 H18 120.9 . . ?
C20 C19 C18 115(3) . . ?
C20 C19 H19 122.6 . . ?
C18 C19 H19 122.6 . . ?
N2 C20 C19 122(3) . . ?
N2 C20 H20 119.0 . . ?
C19 C20 H20 119.0 . . ?
C22 C21 H21A 109.5 . . ?
C22 C21 H21B 109.5 . . ?
H21A C21 H21B 109.5 . . ?
C22 C21 H21C 109.5 . . ?
H21A C21 H21C 109.5 . . ?
H21B C21 H21C 109.5 . . ?
O21 C22 C23 116(5) . . ?
O21 C22 C21 119(5) . . ?
C23 C22 C21 125(4) . . ?
C22 C23 H23A 109.5 . . ?
C22 C23 H23B 109.5 . . ?
H23A C23 H23B 109.5 . . ?
C22 C23 H23C 109.5 . . ?
H23A C23 H23C 109.5 . . ?
H23B C23 H23C 109.5 . . ?

loop_
_geom_bond_atom_site_label_1
_geom_bond_atom_site_label_2
_geom_bond_distance
_geom_bond_site_symmetry_2
_geom_bond_publ_flag
Pt1 C2 1.80(3) . ?
Pt1 C1 2.03(3) . ?
Pt1 C1 2.05(3) 3_665 ?
Pt1 Pt1 2.661(3) 3_665 ?
Pt1 Pt1 2.661(3) 2_655 ?
Pt2 C3 1.78(3) . ?
Pt2 C4 2.07(3) 3_665 ?
Pt2 C4 2.09(3) . ?
Pt2 Pt2 2.663(2) 3_665 ?
Pt2 Pt2 2.663(2) 2_655 ?
Pt2 Pt3 3.1049(14) . ?
Pt3 C5 1.91(3) . ?
Pt3 C6 2.00(3) 2_655 ?
Pt3 C6 2.01(3) . ?
Pt3 Pt3 2.654(2) 3_665 ?
Pt3 Pt3 2.654(2) 2_655 ?
Pt3 Pt4 3.0852(14) . ?
Pt4 C7 1.76(3) . ?
Pt4 C8 2.06(3) 2_655 ?
Pt4 C8 2.08(3) . ?
Pt4 Pt4 2.653(3) 3_665 ?
Pt4 Pt4 2.653(3) 2_655 ?
Pt4 Pt5 3.1018(17) . ?
Pt5 C9 1.85(2) . ?
Pt5 C10 1.95(3) 2_655 ?
Pt5 C10 2.00(3) . ?
Pt5 Pt5 2.6529(18) 3_665 ?
Pt5 Pt5 2.6529(18) 2_655 ?
C1 O1 1.15(3) . ?
C1 Pt1 2.05(3) 2_655 ?
C2 O2 1.19(3) . ?
C3 O3 1.20(3) . ?
C4 O4 1.17(3) . ?
C4 Pt2 2.07(3) 2_655 ?
C5 O5 1.06(3) . ?
C6 O6 1.25(3) . ?
C6 Pt3 2.00(3) 3_665 ?
C7 O7 1.29(3) . ?
C8 O8 1.22(3) . ?
C8 Pt4 2.06(3) 3_665 ?
C9 O9 1.18(2) . ?
C10 O10 1.25(3) . ?
C10 Pt5 1.95(3) 3_665 ?
Ru1 N1 2.05(2) 2_675 ?
Ru1 N1 2.05(2) 3_465 ?
Ru1 N1 2.05(2) . ?
Ru1 N2 2.078(18) 3_465 ?
Ru1 N2 2.078(18) . ?
Ru1 N2 2.078(18) 2_675 ?
N1 C11 1.35(3) . ?
N1 C15 1.35(3) . ?
C11 C12 1.42(3) . ?
C11 H11 0.9300 . ?
C12 C13 1.34(3) . ?
C12 H12 0.9300 . ?
C13 C14 1.30(3) . ?
C13 H13 0.9300 . ?
C14 C15 1.35(3) . ?
C14 H14 0.9300 . ?
C15 C16 1.47(3) 3_465 ?
N2 C16 1.33(3) . ?
N2 C20 1.35(3) . ?
C16 C17 1.37(3) . ?
C16 C15 1.47(3) 2_675 ?
C17 C18 1.32(3) . ?
C17 H17 0.9300 . ?
C18 C19 1.47(4) . ?
C18 H18 0.9300 . ?
C19 C20 1.45(3) . ?
C19 H19 0.9300 . ?
C20 H20 0.9300 . ?
C21 C22 1.44(5) . ?
C21 H21A 0.9600 . ?
C21 H21B 0.9600 . ?
C21 H21C 0.9600 . ?
C22 O21 1.18(4) . ?
C22 C23 1.35(5) . ?
C23 H23A 0.9600 . ?
C23 H23B 0.9600 . ?
C23 H23C 0.9600 . ?

loop_
_geom_torsion_atom_site_label_1
_geom_torsion_atom_site_label_2
_geom_torsion_atom_site_label_3
_geom_torsion_atom_site_label_4
_geom_torsion
_geom_torsion_site_symmetry_1
_geom_torsion_site_symmetry_2
_geom_torsion_site_symmetry_3
_geom_torsion_site_symmetry_4
_geom_torsion_publ_flag
C3 Pt2 Pt3 C5 -10.4(15) . . . . ?
C4 Pt2 Pt3 C5 92.2(13) 3_665 . . . ?
C4 Pt2 Pt3 C5 -108.0(13) . . . . ?
Pt2 Pt2 Pt3 C5 142.6(11) 3_665 . . . ?
Pt2 Pt2 Pt3 C5 -157.5(11) 2_655 . . . ?
C3 Pt2 Pt3 C6 90.2(13) . . . 2_655 ?
C4 Pt2 Pt3 C6 -167.2(12) 3_665 . . 2_655 ?
C4 Pt2 Pt3 C6 -7.4(13) . . . 2_655 ?
Pt2 Pt2 Pt3 C6 -116.9(9) 3_665 . . 2_655 ?
Pt2 Pt2 Pt3 C6 -57.0(9) 2_655 . . 2_655 ?
C3 Pt2 Pt3 C6 -112.8(13) . . . . ?
C4 Pt2 Pt3 C6 -10.1(13) 3_665 . . . ?
C4 Pt2 Pt3 C6 149.6(11) . . . . ?
Pt2 Pt2 Pt3 C6 40.2(9) 3_665 . . . ?
Pt2 Pt2 Pt3 C6 100.1(9) 2_655 . . . ?
C3 Pt2 Pt3 Pt3 -161.4(10) . . . 3_665 ?
C4 Pt2 Pt3 Pt3 -58.7(8) 3_665 . . 3_665 ?
C4 Pt2 Pt3 Pt3 101.1(7) . . . 3_665 ?
Pt2 Pt2 Pt3 Pt3 -8.38(9) 3_665 . . 3_665 ?
Pt2 Pt2 Pt3 Pt3 51.50(9) 2_655 . . 3_665 ?
C3 Pt2 Pt3 Pt3 138.8(10) . . . 2_655 ?
C4 Pt2 Pt3 Pt3 -118.6(8) 3_665 . . 2_655 ?
C4 Pt2 Pt3 Pt3 41.2(7) . . . 2_655 ?
Pt2 Pt2 Pt3 Pt3 -68.25(8) 3_665 . . 2_655 ?
Pt2 Pt2 Pt3 Pt3 -8.37(9) 2_655 . . 2_655 ?
C3 Pt2 Pt3 Pt4 -121.3(11) . . . . ?
C4 Pt2 Pt3 Pt4 -18.7(9) 3_665 . . . ?
C4 Pt2 Pt3 Pt4 141.1(9) . . . . ?
Pt2 Pt2 Pt3 Pt4 31.7(5) 3_665 . . . ?
Pt2 Pt2 Pt3 Pt4 91.5(5) 2_655 . . . ?
C5 Pt3 Pt4 C7 -22.7(15) . . . . ?
C6 Pt3 Pt4 C7 -124.3(14) 2_655 . . . ?
C6 Pt3 Pt4 C7 79.3(13) . . . . ?
Pt3 Pt3 Pt4 C7 128.6(10) 3_665 . . . ?
Pt3 Pt3 Pt4 C7 -172.5(10) 2_655 . . . ?
Pt2 Pt3 Pt4 C7 88.0(10) . . . . ?
C5 Pt3 Pt4 C8 73.4(14) . . . 2_655 ?
C6 Pt3 Pt4 C8 -28.2(13) 2_655 . . 2_655 ?
C6 Pt3 Pt4 C8 175.4(12) . . . 2_655 ?
Pt3 Pt3 Pt4 C8 -135.4(9) 3_665 . . 2_655 ?
Pt3 Pt3 Pt4 C8 -76.4(9) 2_655 . . 2_655 ?
Pt2 Pt3 Pt4 C8 -175.9(11) . . . 2_655 ?
C5 Pt3 Pt4 C8 -126.6(14) . . . . ?
C6 Pt3 Pt4 C8 131.8(12) 2_655 . . . ?
C6 Pt3 Pt4 C8 -24.6(12) . . . . ?
Pt3 Pt3 Pt4 C8 24.7(9) 3_665 . . . ?
Pt3 Pt3 Pt4 C8 83.6(9) 2_655 . . . ?
Pt2 Pt3 Pt4 C8 -15.9(10) . . . . ?
C5 Pt3 Pt4 Pt4 -176.4(11) . . . 3_665 ?
C6 Pt3 Pt4 Pt4 82.1(9) 2_655 . . 3_665 ?
C6 Pt3 Pt4 Pt4 -74.4(9) . . . 3_665 ?
Pt3 Pt3 Pt4 Pt4 -25.11(7) 3_665 . . 3_665 ?
Pt3 Pt3 Pt4 Pt4 33.79(8) 2_655 . . 3_665 ?
Pt2 Pt3 Pt4 Pt4 -65.7(5) . . . 3_665 ?
C5 Pt3 Pt4 Pt4 124.7(11) . . . 2_655 ?
C6 Pt3 Pt4 Pt4 23.2(9) 2_655 . . 2_655 ?
C6 Pt3 Pt4 Pt4 -133.3(9) . . . 2_655 ?
Pt3 Pt3 Pt4 Pt4 -84.02(7) 3_665 . . 2_655 ?
Pt3 Pt3 Pt4 Pt4 -25.11(7) 2_655 . . 2_655 ?
Pt2 Pt3 Pt4 Pt4 -124.6(5) . . . 2_655 ?
C5 Pt3 Pt4 Pt5 90.8(12) . . . . ?
C6 Pt3 Pt4 Pt5 -10.8(11) 2_655 . . . ?
C6 Pt3 Pt4 Pt5 -167.2(11) . . . . ?
Pt3 Pt3 Pt4 Pt5 -118.0(6) 3_665 . . . ?
Pt3 Pt3 Pt4 Pt5 -59.1(6) 2_655 . . . ?
Pt2 Pt3 Pt4 Pt5 -158.5(4) . . . . ?
C7 Pt4 Pt5 C9 -13.4(12) . . . . ?
C8 Pt4 Pt5 C9 -109.9(12) 2_655 . . . ?
C8 Pt4 Pt5 C9 89.8(11) . . . . ?
Pt4 Pt4 Pt5 C9 139.8(7) 3_665 . . . ?
Pt4 Pt4 Pt5 C9 -160.5(7) 2_655 . . . ?
Pt3 Pt4 Pt5 C9 -126.9(9) . . . . ?
C7 Pt4 Pt5 C10 86.8(12) . . . 2_655 ?
C8 Pt4 Pt5 C10 -9.7(12) 2_655 . . 2_655 ?
C8 Pt4 Pt5 C10 -170.0(11) . . . 2_655 ?
Pt4 Pt4 Pt5 C10 -120.0(7) 3_665 . . 2_655 ?
Pt4 Pt4 Pt5 C10 -60.3(7) 2_655 . . 2_655 ?
Pt3 Pt4 Pt5 C10 -26.7(10) . . . 2_655 ?
C7 Pt4 Pt5 C10 -118.1(12) . . . . ?
C8 Pt4 Pt5 C10 145.5(12) 2_655 . . . ?
C8 Pt4 Pt5 C10 -14.9(12) . . . . ?
Pt4 Pt4 Pt5 C10 35.1(8) 3_665 . . . ?
Pt4 Pt4 Pt5 C10 94.9(8) 2_655 . . . ?
Pt3 Pt4 Pt5 C10 128.5(9) . . . . ?
C7 Pt4 Pt5 Pt5 -164.8(10) . . . 3_665 ?
C8 Pt4 Pt5 Pt5 98.8(9) 2_655 . . 3_665 ?
C8 Pt4 Pt5 Pt5 -61.5(9) . . . 3_665 ?
Pt4 Pt4 Pt5 Pt5 -11.53(10) 3_665 . . 3_665 ?
Pt4 Pt4 Pt5 Pt5 48.23(10) 2_655 . . 3_665 ?
Pt3 Pt4 Pt5 Pt5 81.8(6) . . . 3_665 ?
C7 Pt4 Pt5 Pt5 135.5(10) . . . 2_655 ?
C8 Pt4 Pt5 Pt5 39.1(9) 2_655 . . 2_655 ?
C8 Pt4 Pt5 Pt5 -121.3(9) . . . 2_655 ?
Pt4 Pt4 Pt5 Pt5 -71.29(9) 3_665 . . 2_655 ?
Pt4 Pt4 Pt5 Pt5 -11.53(10) 2_655 . . 2_655 ?
Pt3 Pt4 Pt5 Pt5 22.0(6) . . . 2_655 ?
C2 Pt1 C1 O1 4(5) . . . . ?
C1 Pt1 C1 O1 169(2) 3_665 . . . ?
Pt1 Pt1 C1 O1 179(4) 3_665 . . . ?
Pt1 Pt1 C1 O1 -178(5) 2_655 . . . ?
C2 Pt1 C1 Pt1 -177.7(14) . . . 2_655 ?
C1 Pt1 C1 Pt1 -13(6) 3_665 . . 2_655 ?
Pt1 Pt1 C1 Pt1 -2.6(11) 3_665 . . 2_655 ?
C1 Pt1 C2 O2 138(17) . . . . ?
C1 Pt1 C2 O2 -36(17) 3_665 . . . ?
Pt1 Pt1 C2 O2 -32(19) 3_665 . . . ?
Pt1 Pt1 C2 O2 135(16) 2_655 . . . ?
C4 Pt2 C3 O3 -58(44) 3_665 . . . ?
C4 Pt2 C3 O3 135(43) . . . . ?
Pt2 Pt2 C3 O3 -62(45) 3_665 . . . ?
Pt2 Pt2 C3 O3 137(42) 2_655 . . . ?
Pt3 Pt2 C3 O3 35(44) . . . . ?
C3 Pt2 C4 O4 1(4) . . . . ?
C4 Pt2 C4 O4 -144(2) 3_665 . . . ?
Pt2 Pt2 C4 O4 -171(4) 3_665 . . . ?
Pt2 Pt2 C4 O4 -177(4) 2_655 . . . ?
Pt3 Pt2 C4 O4 99(4) . . . . ?
C3 Pt2 C4 Pt2 178.5(12) . . . 2_655 ?
C4 Pt2 C4 Pt2 33(4) 3_665 . . 2_655 ?
Pt2 Pt2 C4 Pt2 6.6(10) 3_665 . . 2_655 ?
Pt3 Pt2 C4 Pt2 -84.2(7) . . . 2_655 ?
C6 Pt3 C5 O5 27(95) 2_655 . . . ?
C6 Pt3 C5 O5 -157(94) . . . . ?
Pt3 Pt3 C5 O5 -156(93) 3_665 . . . ?
Pt3 Pt3 C5 O5 25(96) 2_655 . . . ?
Pt4 Pt3 C5 O5 -77(95) . . . . ?
Pt2 Pt3 C5 O5 111(95) . . . . ?
C5 Pt3 C6 O6 -5(4) . . . . ?
C6 Pt3 C6 O6 166.0(17) 2_655 . . . ?
Pt3 Pt3 C6 O6 176(4) 3_665 . . . ?
Pt3 Pt3 C6 O6 174(3) 2_655 . . . ?
Pt4 Pt3 C6 O6 -96(3) . . . . ?
Pt2 Pt3 C6 O6 86(3) . . . . ?
C5 Pt3 C6 Pt3 179.1(10) . . . 3_665 ?
C6 Pt3 C6 Pt3 -10(5) 2_655 . . 3_665 ?
Pt3 Pt3 C6 Pt3 -2.2(10) 2_655 . . 3_665 ?
Pt4 Pt3 C6 Pt3 88.2(7) . . . 3_665 ?
Pt2 Pt3 C6 Pt3 -90.5(7) . . . 3_665 ?
C8 Pt4 C7 O7 -165(12) 2_655 . . . ?
C8 Pt4 C7 O7 15(12) . . . . ?
Pt4 Pt4 C7 O7 14(13) 3_665 . . . ?
Pt4 Pt4 C7 O7 -164(11) 2_655 . . . ?
Pt3 Pt4 C7 O7 -87(12) . . . . ?
Pt5 Pt4 C7 O7 99(12) . . . . ?
C7 Pt4 C8 O8 1(4) . . . . ?
C8 Pt4 C8 O8 -180(2) 2_655 . . . ?
Pt4 Pt4 C8 O8 180(4) 3_665 . . . ?
Pt4 Pt4 C8 O8 180(3) 2_655 . . . ?
Pt3 Pt4 C8 O8 95(3) . . . . ?
Pt5 Pt4 C8 O8 -90(3) . . . . ?
C7 Pt4 C8 Pt4 -179.3(10) . . . 3_665 ?
C8 Pt4 C8 Pt4 0(5) 2_655 . . 3_665 ?
Pt4 Pt4 C8 Pt4 0.0(10) 2_655 . . 3_665 ?
Pt3 Pt4 C8 Pt4 -85.0(7) . . . 3_665 ?
Pt5 Pt4 C8 Pt4 90.4(7) . . . 3_665 ?
C10 Pt5 C9 O9 106(56) 2_655 . . . ?
C10 Pt5 C9 O9 -64(57) . . . . ?
Pt5 Pt5 C9 O9 -61(57) 3_665 . . . ?
Pt5 Pt5 C9 O9 103(56) 2_655 . . . ?
Pt4 Pt5 C9 O9 -165(56) . . . . ?
C9 Pt5 C10 O10 -2(4) . . . . ?
C10 Pt5 C10 O10 -160.3(19) 2_655 . . . ?
Pt5 Pt5 C10 O10 -180(5) 3_665 . . . ?
Pt5 Pt5 C10 O10 -175(4) 2_655 . . . ?
Pt4 Pt5 C10 O10 95(4) . . . . ?
C9 Pt5 C10 Pt5 177.5(12) . . . 3_665 ?
C10 Pt5 C10 Pt5 19(5) 2_655 . . 3_665 ?
Pt5 Pt5 C10 Pt5 4.4(12) 2_655 . . 3_665 ?
Pt4 Pt5 C10 Pt5 -84.8(9) . . . 3_665 ?
N1 Ru1 N1 C11 -2(2) 2_675 . . . ?
N1 Ru1 N1 C11 -100.9(15) 3_465 . . . ?
N2 Ru1 N1 C11 176(2) 3_465 . . . ?
N2 Ru1 N1 C11 75(2) . . . . ?
N2 Ru1 N1 C11 -131(11) 2_675 . . . ?
N1 Ru1 N1 C15 -175.0(19) 2_675 . . . ?
N1 Ru1 N1 C15 86(2) 3_465 . . . ?
N2 Ru1 N1 C15 2.5(18) 3_465 . . . ?
N2 Ru1 N1 C15 -98.1(18) . . . . ?
N2 Ru1 N1 C15 56(11) 2_675 . . . ?
C15 N1 C11 C12 0(4) . . . . ?
Ru1 N1 C11 C12 -172.9(17) . . . . ?
N1 C11 C12 C13 2(4) . . . . ?
C11 C12 C13 C14 -2(4) . . . . ?
C12 C13 C14 C15 1(4) . . . . ?
C13 C14 C15 N1 2(4) . . . . ?
C13 C14 C15 C16 179(3) . . . 3_465 ?
C11 N1 C15 C14 -2(4) . . . . ?
Ru1 N1 C15 C14 172(2) . . . . ?
C11 N1 C15 C16 -180(2) . . . 3_465 ?
Ru1 N1 C15 C16 -6(3) . . . 3_465 ?
N1 Ru1 N2 C16 2.1(18) 2_675 . . . ?
N1 Ru1 N2 C16 32(12) 3_465 . . . ?
N1 Ru1 N2 C16 -97.1(18) . . . . ?
N2 Ru1 N2 C16 -173.9(19) 3_465 . . . ?
N2 Ru1 N2 C16 85(2) 2_675 . . . ?
N1 Ru1 N2 C20 173(2) 2_675 . . . ?
N1 Ru1 N2 C20 -157(10) 3_465 . . . ?
N1 Ru1 N2 C20 74(2) . . . . ?
N2 Ru1 N2 C20 -3(2) 3_465 . . . ?
N2 Ru1 N2 C20 -104.0(16) 2_675 . . . ?
C20 N2 C16 C17 -1(4) . . . . ?
Ru1 N2 C16 C17 171(2) . . . . ?
C20 N2 C16 C15 -177(2) . . . 2_675 ?
Ru1 N2 C16 C15 -6(3) . . . 2_675 ?
N2 C16 C17 C18 -3(5) . . . . ?
C15 C16 C17 C18 173(3) 2_675 . . . ?
C16 C17 C18 C19 5(4) . . . . ?
C17 C18 C19 C20 -4(4) . . . . ?
C16 N2 C20 C19 2(4) . . . . ?
Ru1 N2 C20 C19 -168.6(19) . . . . ?
C18 C19 C20 N2 0(4) . . . . ?
